data_7037884
loop_
_publ_author_name
'Qu, Jian'
'Song, Yinglin'
'Ji, Wei'
'Jing, Su'
'Zhu, Dunru'
'Huang, Wei'
'Zheng, Mengxi'
'Li, Yanle'
'Ma, Jing'

_publ_section_title
;
 Macrocyclic Se4N2[7,7]ferrocenophane and Se2N[10]ferrocenophane
 containing benzyl unit: synthesis, complexation, crystal structures,
 electrochemical and optical properties.
;
_journal_issue 8
_journal_name_full 'Dalton transactions (Cambridge, England : 2003)'
_journal_page_first 3417
_journal_page_last 3428
_journal_paper_doi 10.1039/c5dt04763c
_journal_volume 45
_journal_year 2016
_chemical_formula_sum 'C21 H23 Fe N Se2'
_chemical_formula_weight 503.17
_space_group_crystal_system monoclinic
_space_group_IT_number 14
_space_group_name_Hall '-P 2ybc'
_space_group_name_H-M_alt 'P 1 21/c 1'
_symmetry_space_group_name_Hall '-P 2ybc'
_symmetry_space_group_name_H-M 'P 1 21/c 1'
_atom_sites_solution_hydrogens geom
_audit_creation_method SHELXL-2014/7
_audit_update_record
;
2015-11-30 deposited with the CCDC.
2016-01-04 downloaded from the CCDC.
;
_cell_angle_alpha 90
_cell_angle_beta 125.019(12)
_cell_angle_gamma 90
_cell_formula_units_Z 4
_cell_length_a 13.244(3)
_cell_length_b 10.602(3)
_cell_length_c 16.736(3)
_cell_measurement_reflns_used 4437
_cell_measurement_temperature 293(2)
_cell_measurement_theta_max 26.14
_cell_measurement_theta_min 2.43
_cell_volume 1924.5(8)
_computing_cell_refinement 'SAINT (Bruker, 2005)'
_computing_data_collection 'APEX2 (Bruker, 2005)'
_computing_data_reduction SAINT
_computing_molecular_graphics SHELXTL
_computing_publication_material SHELXTL
_computing_structure_refinement 'SHELXL-2014/7 (Sheldrick, 2014)'
_computing_structure_solution 'SHELXL-2014/7 (Sheldrick, 2014)'
_diffrn_ambient_temperature 293(2)
_diffrn_measured_fraction_theta_full 0.999
_diffrn_measured_fraction_theta_max 0.999
_diffrn_measurement_device_type 'Bruker Apex2 CCD'
_diffrn_measurement_method '\w scans'
_diffrn_radiation_type MoK\a
_diffrn_radiation_wavelength 0.71073
_diffrn_reflns_av_R_equivalents 0.0682
_diffrn_reflns_av_unetI/netI 0.0579
_diffrn_reflns_laue_measured_fraction_full 0.999
_diffrn_reflns_laue_measured_fraction_max 0.999
_diffrn_reflns_limit_h_max 15
_diffrn_reflns_limit_h_min -15
_diffrn_reflns_limit_k_max 12
_diffrn_reflns_limit_k_min -12
_diffrn_reflns_limit_l_max 19
_diffrn_reflns_limit_l_min -19
_diffrn_reflns_number 13192
_diffrn_reflns_point_group_measured_fraction_full 0.999
_diffrn_reflns_point_group_measured_fraction_max 0.999
_diffrn_reflns_theta_full 25.004
_diffrn_reflns_theta_max 25.004
_diffrn_reflns_theta_min 1.878
_diffrn_source 'fine-focus sealed tube'
_exptl_absorpt_coefficient_mu 4.570
_exptl_absorpt_correction_T_max 0.7403
_exptl_absorpt_correction_T_min 0.5473
_exptl_absorpt_correction_type multi-scan
_exptl_absorpt_process_details '(SADABS; Sheldrick, 2003)'
_exptl_crystal_colour orange
_exptl_crystal_density_diffrn 1.737
_exptl_crystal_density_method 'not measured'
_exptl_crystal_description plate
_exptl_crystal_F_000 1000
_exptl_crystal_size_max 0.150
_exptl_crystal_size_mid 0.090
_exptl_crystal_size_min 0.070
_refine_diff_density_max 0.975
_refine_diff_density_min -1.073
_refine_diff_density_rms 0.095
_refine_ls_extinction_coef 0.0105(7)
_refine_ls_extinction_expression Fc^*^=kFc[1+0.001xFc^2^\l^3^/sin(2\q)]^-1/4^
_refine_ls_extinction_method 'SHELXL-2014/7 (Sheldrick 2014'
_refine_ls_goodness_of_fit_ref 1.055
_refine_ls_hydrogen_treatment mixed
_refine_ls_matrix_type full
_refine_ls_number_parameters 228
_refine_ls_number_reflns 3383
_refine_ls_number_restraints 0
_refine_ls_restrained_S_all 1.055
_refine_ls_R_factor_all 0.0504
_refine_ls_R_factor_gt 0.0390
_refine_ls_shift/su_max 0.000
_refine_ls_shift/su_mean 0.000
_refine_ls_structure_factor_coef Fsqd
_refine_ls_weighting_details 'w=1/[\s^2^(Fo^2^)+(0.0505P)^2^] where P=(Fo^2^+2Fc^2^)/3'
_refine_ls_weighting_scheme calc
_refine_ls_wR_factor_gt 0.0970
_refine_ls_wR_factor_ref 0.1010
_reflns_Friedel_coverage 0.000
_reflns_number_gt 2735
_reflns_number_total 3383
_reflns_threshold_expression 'I > 2\s(I)'
_cod_data_source_file c5dt04763c2.cif
_cod_data_source_block QJL6
_cod_depositor_comments 'Adding full bibliography for 7037881--7037887.cif.'
_cod_database_code 7037884
_shelx_shelxl_version_number 2014/7
_shelx_space_group_comment
;
The symmetry employed for this shelxl refinement is uniquely defined
by the following loop, which should always be used as a source of
symmetry information in preference to the above space-group names.
They are only intended as comments.
;
_shelx_estimated_absorpt_t_min 0.547
_shelx_estimated_absorpt_t_max 0.740

loop_
_space_group_symop_operation_xyz
'x, y, z'
'-x, y+1/2, -z+1/2'
'-x, -y, -z'
'x, -y-1/2, z-1/2'

loop_
_atom_site_label
_atom_site_type_symbol
_atom_site_fract_x
_atom_site_fract_y
_atom_site_fract_z
_atom_site_U_iso_or_equiv
_atom_site_adp_type
_atom_site_occupancy
_atom_site_site_symmetry_order
_atom_site_calc_flag
_atom_site_refinement_flags_posn
_atom_site_refinement_flags_adp
C1 C -0.1760(3) -0.3387(3) -0.2891(3) 0.0332(9) Uani 1 1 d . .
C2 C -0.1899(3) -0.3829(3) -0.3749(2) 0.0328(8) Uani 1 1 d . .
H2A H -0.1346 -0.3644 -0.3947 0.050(12) Uiso 1 1 calc R .
C3 C -0.2982(4) -0.4581(3) -0.4275(3) 0.0380(9) Uani 1 1 d . .
H3A H -0.3302 -0.5007 -0.4897 0.046 Uiso 1 1 calc R U
C4 C -0.3523(3) -0.4603(3) -0.3755(3) 0.0389(10) Uani 1 1 d . .
H4A H -0.4274 -0.5057 -0.3944 0.047 Uiso 1 1 calc R U
C5 C -0.2773(3) -0.3863(3) -0.2901(3) 0.0371(9) Uani 1 1 d . .
H5A H -0.2922 -0.3713 -0.2399 0.045 Uiso 1 1 calc R U
C6 C -0.3685(3) -0.1219(3) -0.4942(3) 0.0357(9) Uani 1 1 d . .
C7 C -0.3550(4) -0.0859(4) -0.4059(3) 0.0414(10) Uani 1 1 d . .
H7A H -0.2914 -0.0300 -0.3553 0.050 Uiso 1 1 calc R U
C8 C -0.4494(4) -0.1462(4) -0.4047(3) 0.0444(10) Uani 1 1 d . .
H8A H -0.4625 -0.1388 -0.3530 0.053 Uiso 1 1 calc R U
C9 C -0.5215(4) -0.2177(4) -0.4903(3) 0.0474(11) Uani 1 1 d . .
H9A H -0.5933 -0.2688 -0.5083 0.057 Uiso 1 1 calc R U
C10 C -0.4732(4) -0.2035(4) -0.5463(3) 0.0428(10) Uani 1 1 d . .
H10A H -0.5054 -0.2433 -0.6094 0.051 Uiso 1 1 calc R U
C11 C 0.0905(3) -0.3004(4) -0.1932(3) 0.0401(10) Uani 1 1 d . .
H11A H 0.1613 -0.3155 -0.1270 0.060 Uiso 1 1 calc R U
H11B H 0.0663 -0.3810 -0.2267 0.060 Uiso 1 1 calc R U
C12 C 0.1311(4) -0.2152(4) -0.2430(3) 0.0407(10) Uani 1 1 d . .
H12A H 0.1337 -0.1291 -0.2224 0.061 Uiso 1 1 calc R U
H12B H 0.2143 -0.2385 -0.2205 0.061 Uiso 1 1 calc R U
C13 C -0.0459(3) -0.1235(3) -0.3912(3) 0.0390(9) Uani 1 1 d . .
H13A H -0.0100 -0.0407 -0.3830 0.058 Uiso 1 1 calc R U
H13B H -0.0831 -0.1250 -0.3554 0.058 Uiso 1 1 calc R U
C14 C -0.1449(4) -0.1454(4) -0.4985(3) 0.0413(10) Uani 1 1 d . .
H14A H -0.1689 -0.2335 -0.5085 0.062 Uiso 1 1 calc R U
H14B H -0.1115 -0.1272 -0.5358 0.062 Uiso 1 1 calc R U
C15 C 0.1265(4) -0.2029(4) -0.3889(3) 0.0429(10) Uani 1 1 d . .
H15A H 0.1758 -0.1270 -0.3611 0.064 Uiso 1 1 calc R U
H15B H 0.0718 -0.1914 -0.4590 0.064 Uiso 1 1 calc R U
C16 C 0.2107(4) -0.3128(4) -0.3672(3) 0.0401(10) Uani 1 1 d . .
C17 C 0.3307(4) -0.2933(5) -0.3366(3) 0.0560(12) Uani 1 1 d . .
H17A H 0.3606 -0.2115 -0.3283 0.067 Uiso 1 1 calc R U
C18 C 0.4075(5) -0.3954(7) -0.3181(4) 0.0784(17) Uani 1 1 d . .
H18A H 0.4881 -0.3814 -0.2982 0.094 Uiso 1 1 calc R U
C19 C 0.3659(6) -0.5143(6) -0.3287(4) 0.0813(19) Uani 1 1 d . .
H19A H 0.4179 -0.5820 -0.3158 0.098 Uiso 1 1 calc R U
C20 C 0.2486(7) -0.5356(5) -0.3580(5) 0.0855(19) Uani 1 1 d . .
H20A H 0.2211 -0.6181 -0.3642 0.103 Uiso 1 1 calc R U
C21 C 0.1683(5) -0.4355(4) -0.3792(4) 0.0657(14) Uani 1 1 d . .
H21A H 0.0871 -0.4511 -0.4011 0.079 Uiso 1 1 calc R U
Se1 Se -0.04531(4) -0.23935(4) -0.18758(3) 0.04219(17) Uani 1 1 d . .
Se2 Se -0.29008(4) -0.04130(4) -0.54680(3) 0.05340(19) Uani 1 1 d . .
Fe1 Fe -0.34274(5) -0.27862(5) -0.41140(4) 0.03165(18) Uani 1 1 d . .
N1 N 0.0525(3) -0.2193(3) -0.3503(2) 0.0341(7) Uani 1 1 d . .

loop_
_atom_site_aniso_label
_atom_site_aniso_U_11
_atom_site_aniso_U_22
_atom_site_aniso_U_33
_atom_site_aniso_U_23
_atom_site_aniso_U_13
_atom_site_aniso_U_12
C1 0.022(2) 0.0371(19) 0.034(2) 0.0083(16) 0.0122(18) 0.0079(16)
C2 0.023(2) 0.0366(19) 0.033(2) 0.0098(16) 0.0120(18) 0.0086(16)
C3 0.030(2) 0.0323(19) 0.037(2) 0.0060(16) 0.0107(19) 0.0041(16)
C4 0.023(2) 0.037(2) 0.044(2) 0.0144(17) 0.0117(19) 0.0017(16)
C5 0.025(2) 0.045(2) 0.035(2) 0.0154(18) 0.0135(18) 0.0085(18)
C6 0.021(2) 0.037(2) 0.037(2) 0.0152(17) 0.0094(18) 0.0120(16)
C7 0.033(2) 0.037(2) 0.044(2) 0.0052(18) 0.016(2) 0.0094(18)
C8 0.037(2) 0.044(2) 0.055(3) 0.013(2) 0.028(2) 0.015(2)
C9 0.021(2) 0.046(2) 0.061(3) 0.017(2) 0.015(2) 0.0081(18)
C10 0.030(2) 0.044(2) 0.036(2) 0.0128(18) 0.008(2) 0.0085(18)
C11 0.020(2) 0.055(2) 0.027(2) 0.0064(17) 0.0034(17) 0.0047(18)
C12 0.023(2) 0.051(2) 0.037(2) -0.0032(18) 0.0112(19) -0.0035(18)
C13 0.029(2) 0.039(2) 0.045(2) 0.0011(17) 0.019(2) 0.0006(17)
C14 0.034(2) 0.052(2) 0.038(2) 0.0072(18) 0.020(2) 0.0051(19)
C15 0.033(2) 0.049(2) 0.049(3) 0.0051(19) 0.025(2) 0.0012(19)
C16 0.034(2) 0.050(2) 0.035(2) 0.0009(18) 0.019(2) 0.0013(19)
C17 0.036(3) 0.072(3) 0.059(3) 0.009(2) 0.026(3) 0.003(2)
C18 0.046(3) 0.128(5) 0.065(4) 0.029(4) 0.035(3) 0.030(4)
C19 0.101(5) 0.090(4) 0.093(4) 0.039(4) 0.078(4) 0.051(4)
C20 0.130(6) 0.049(3) 0.113(5) -0.003(3) 0.090(5) 0.008(3)
C21 0.068(4) 0.056(3) 0.094(4) -0.019(3) 0.059(3) -0.011(3)
Se1 0.0296(3) 0.0585(3) 0.0316(3) -0.00486(18) 0.0135(2) -0.00093(19)
Se2 0.0376(3) 0.0609(3) 0.0559(3) 0.0329(2) 0.0235(3) 0.0145(2)
Fe1 0.0199(3) 0.0338(3) 0.0313(3) 0.0083(2) 0.0089(3) 0.0054(2)
N1 0.0246(18) 0.0401(17) 0.0330(18) 0.0019(14) 0.0137(16) 0.0005(14)

loop_
_atom_type_symbol
_atom_type_description
_atom_type_scat_dispersion_real
_atom_type_scat_dispersion_imag
_atom_type_scat_source
C C 0.0033 0.0016 'International Tables Vol C Tables 4.2.6.8 and 6.1.1.4'
H H 0.0000 0.0000 'International Tables Vol C Tables 4.2.6.8 and 6.1.1.4'
Fe Fe 0.3463 0.8444 'International Tables Vol C Tables 4.2.6.8 and 6.1.1.4'
N N 0.0061 0.0033 'International Tables Vol C Tables 4.2.6.8 and 6.1.1.4'
Se Se -0.0929 2.2259 'International Tables Vol C Tables 4.2.6.8 and 6.1.1.4'

loop_
_geom_angle_atom_site_label_1
_geom_angle_atom_site_label_2
_geom_angle_atom_site_label_3
_geom_angle
C2 C1 C5 107.3(3)
C2 C1 Se1 127.6(3)
C5 C1 Se1 125.1(3)
C2 C1 Fe1 69.9(2)
C5 C1 Fe1 68.54(19)
Se1 C1 Fe1 128.38(18)
C3 C2 C1 108.1(3)
C3 C2 Fe1 69.4(2)
C1 C2 Fe1 70.0(2)
C3 C2 H2A 125.9
C1 C2 H2A 125.9
Fe1 C2 H2A 125.9
C4 C3 C2 108.5(3)
C4 C3 Fe1 69.4(2)
C2 C3 Fe1 70.3(2)
C4 C3 H3A 125.8
C2 C3 H3A 125.8
Fe1 C3 H3A 125.8
C3 C4 C5 107.6(3)
C3 C4 Fe1 70.3(2)
C5 C4 Fe1 69.5(2)
C3 C4 H4A 126.2
C5 C4 H4A 126.2
Fe1 C4 H4A 126.2
C4 C5 C1 108.5(3)
C4 C5 Fe1 69.8(2)
C1 C5 Fe1 70.9(2)
C4 C5 H5A 125.7
C1 C5 H5A 125.7
Fe1 C5 H5A 125.7
C10 C6 C7 107.0(4)
C10 C6 Se2 125.8(3)
C7 C6 Se2 125.3(3)
C10 C6 Fe1 69.6(2)
C7 C6 Fe1 69.3(2)
Se2 C6 Fe1 138.39(19)
C8 C7 C6 107.8(4)
C8 C7 Fe1 69.2(2)
C6 C7 Fe1 69.9(2)
C8 C7 H7A 126.1
C6 C7 H7A 126.1
Fe1 C7 H7A 126.1
C9 C8 C7 108.6(4)
C9 C8 Fe1 70.1(2)
C7 C8 Fe1 70.4(2)
C9 C8 H8A 125.7
C7 C8 H8A 125.7
Fe1 C8 H8A 125.7
C8 C9 C10 108.5(4)
C8 C9 Fe1 69.7(2)
C10 C9 Fe1 70.5(2)
C8 C9 H9A 125.7
C10 C9 H9A 125.7
Fe1 C9 H9A 125.7
C9 C10 C6 108.1(4)
C9 C10 Fe1 69.3(2)
C6 C10 Fe1 69.8(2)
C9 C10 H10A 126.0
C6 C10 H10A 126.0
Fe1 C10 H10A 126.0
C12 C11 Se1 116.9(3)
C12 C11 H11A 108.1
Se1 C11 H11A 108.1
C12 C11 H11B 108.1
Se1 C11 H11B 108.1
H11A C11 H11B 107.3
N1 C12 C11 115.2(3)
N1 C12 H12A 108.5
C11 C12 H12A 108.5
N1 C12 H12B 108.5
C11 C12 H12B 108.5
H12A C12 H12B 107.5
N1 C13 C14 112.3(3)
N1 C13 H13A 109.2
C14 C13 H13A 109.2
N1 C13 H13B 109.2
C14 C13 H13B 109.2
H13A C13 H13B 107.9
C13 C14 Se2 112.5(3)
C13 C14 H14A 109.1
Se2 C14 H14A 109.1
C13 C14 H14B 109.1
Se2 C14 H14B 109.1
H14A C14 H14B 107.8
N1 C15 C16 113.2(3)
N1 C15 H15A 108.9
C16 C15 H15A 108.9
N1 C15 H15B 108.9
C16 C15 H15B 108.9
H15A C15 H15B 107.8
C17 C16 C21 118.7(4)
C17 C16 C15 120.7(4)
C21 C16 C15 120.6(4)
C16 C17 C18 120.3(5)
C16 C17 H17A 119.8
C18 C17 H17A 119.8
C19 C18 C17 120.5(5)
C19 C18 H18A 119.8
C17 C18 H18A 119.8
C18 C19 C20 120.2(5)
C18 C19 H19A 119.9
C20 C19 H19A 119.9
C19 C20 C21 120.9(5)
C19 C20 H20A 119.5
C21 C20 H20A 119.5
C16 C21 C20 119.4(5)
C16 C21 H21A 120.3
C20 C21 H21A 120.3
C1 Se1 C11 99.42(16)
C6 Se2 C14 102.95(16)
C5 Fe1 C8 104.05(16)
C5 Fe1 C4 40.71(15)
C8 Fe1 C4 118.11(16)
C5 Fe1 C9 119.56(17)
C8 Fe1 C9 40.20(16)
C4 Fe1 C9 104.11(16)
C5 Fe1 C3 67.83(16)
C8 Fe1 C3 154.76(16)
C4 Fe1 C3 40.25(16)
C9 Fe1 C3 121.40(17)
C5 Fe1 C7 120.75(16)
C8 Fe1 C7 40.40(15)
C4 Fe1 C7 154.70(17)
C9 Fe1 C7 67.84(16)
C3 Fe1 C7 164.13(16)
C5 Fe1 C10 156.64(16)
C8 Fe1 C10 67.77(17)
C4 Fe1 C10 122.18(16)
C9 Fe1 C10 40.26(17)
C3 Fe1 C10 109.74(16)
C7 Fe1 C10 68.05(16)
C5 Fe1 C6 158.73(16)
C8 Fe1 C6 68.26(15)
C4 Fe1 C6 160.51(16)
C9 Fe1 C6 68.14(16)
C3 Fe1 C6 127.34(16)
C7 Fe1 C6 40.76(15)
C10 Fe1 C6 40.59(14)
C5 Fe1 C2 67.80(15)
C8 Fe1 C2 160.63(16)
C4 Fe1 C2 67.94(15)
C9 Fe1 C2 159.15(17)
C3 Fe1 C2 40.32(14)
C7 Fe1 C2 127.39(15)
C10 Fe1 C2 126.46(16)
C6 Fe1 C2 112.66(14)
C5 Fe1 C1 40.57(14)
C8 Fe1 C1 122.47(16)
C4 Fe1 C1 68.29(15)
C9 Fe1 C1 156.80(17)
C3 Fe1 C1 67.76(15)
C7 Fe1 C1 109.17(15)
C10 Fe1 C1 162.03(16)
C6 Fe1 C1 125.69(14)
C2 Fe1 C1 40.13(13)
C15 N1 C12 110.6(3)
C15 N1 C13 110.5(3)
C12 N1 C13 111.4(3)

loop_
_geom_bond_atom_site_label_1
_geom_bond_atom_site_label_2
_geom_bond_distance
C1 C2 1.419(5)
C1 C5 1.425(5)
C1 Se1 1.902(4)
C1 Fe1 2.070(3)
C2 C3 1.421(5)
C2 Fe1 2.068(3)
C2 H2A 0.9800
C3 C4 1.411(6)
C3 Fe1 2.055(4)
C3 H3A 0.9800
C4 C5 1.420(5)
C4 Fe1 2.044(3)
C4 H4A 0.9800
C5 Fe1 2.039(3)
C5 H5A 0.9800
C6 C10 1.430(5)
C6 C7 1.434(5)
C6 Se2 1.906(4)
C6 Fe1 2.063(4)
C7 C8 1.414(5)
C7 Fe1 2.055(4)
C7 H7A 0.9800
C8 C9 1.403(6)
C8 Fe1 2.039(4)
C8 H8A 0.9800
C9 C10 1.412(6)
C9 Fe1 2.044(4)
C9 H9A 0.9800
C10 Fe1 2.059(4)
C10 H10A 0.9800
C11 C12 1.521(6)
C11 Se1 1.964(4)
C11 H11A 0.9700
C11 H11B 0.9700
C12 N1 1.472(5)
C12 H12A 0.9700
C12 H12B 0.9700
C13 N1 1.474(5)
C13 C14 1.515(5)
C13 H13A 0.9700
C13 H13B 0.9700
C14 Se2 1.945(4)
C14 H14A 0.9700
C14 H14B 0.9700
C15 N1 1.461(5)
C15 C16 1.506(5)
C15 H15A 0.9700
C15 H15B 0.9700
C16 C17 1.377(6)
C16 C21 1.385(6)
C17 C18 1.394(7)
C17 H17A 0.9300
C18 C19 1.346(8)
C18 H18A 0.9300
C19 C20 1.352(8)
C19 H19A 0.9300
C20 C21 1.397(7)
C20 H20A 0.9300
C21 H21A 0.9300

loop_
_geom_torsion_atom_site_label_1
_geom_torsion_atom_site_label_2
_geom_torsion_atom_site_label_3
_geom_torsion_atom_site_label_4
_geom_torsion
C5 C1 C2 C3 -0.6(4)
Se1 C1 C2 C3 177.4(3)
Fe1 C1 C2 C3 -59.1(2)
C5 C1 C2 Fe1 58.5(2)
Se1 C1 C2 Fe1 -123.5(3)
C1 C2 C3 C4 0.4(4)
Fe1 C2 C3 C4 -59.1(2)
C1 C2 C3 Fe1 59.5(2)
C2 C3 C4 C5 0.0(4)
Fe1 C3 C4 C5 -59.7(2)
C2 C3 C4 Fe1 59.7(2)
C3 C4 C5 C1 -0.4(4)
Fe1 C4 C5 C1 -60.6(2)
C3 C4 C5 Fe1 60.2(2)
C2 C1 C5 C4 0.6(4)
Se1 C1 C5 C4 -177.4(2)
Fe1 C1 C5 C4 59.9(2)
C2 C1 C5 Fe1 -59.4(2)
Se1 C1 C5 Fe1 122.6(3)
C10 C6 C7 C8 0.7(4)
Se2 C6 C7 C8 165.6(3)
Fe1 C6 C7 C8 -59.0(3)
C10 C6 C7 Fe1 59.6(2)
Se2 C6 C7 Fe1 -135.4(3)
C6 C7 C8 C9 -0.5(4)
Fe1 C7 C8 C9 -59.9(3)
C6 C7 C8 Fe1 59.4(2)
C7 C8 C9 C10 0.1(4)
Fe1 C8 C9 C10 -60.0(3)
C7 C8 C9 Fe1 60.1(3)
C8 C9 C10 C6 0.3(4)
Fe1 C9 C10 C6 -59.3(3)
C8 C9 C10 Fe1 59.6(3)
C7 C6 C10 C9 -0.6(4)
Se2 C6 C10 C9 -165.4(3)
Fe1 C6 C10 C9 58.9(3)
C7 C6 C10 Fe1 -59.5(2)
Se2 C6 C10 Fe1 135.7(3)
Se1 C11 C12 N1 -79.3(4)
N1 C13 C14 Se2 168.6(2)
N1 C15 C16 C17 -136.9(4)
N1 C15 C16 C21 44.2(5)
C21 C16 C17 C18 -0.1(7)
C15 C16 C17 C18 -179.1(4)
C16 C17 C18 C19 -0.7(8)
C17 C18 C19 C20 0.3(9)
C18 C19 C20 C21 1.0(9)
C17 C16 C21 C20 1.4(7)
C15 C16 C21 C20 -179.7(4)
C19 C20 C21 C16 -1.9(9)
C16 C15 N1 C12 68.4(4)
C16 C15 N1 C13 -167.8(3)
C11 C12 N1 C15 -145.8(3)
C11 C12 N1 C13 90.8(4)
C14 C13 N1 C15 70.2(4)
C14 C13 N1 C12 -166.5(3)
